data_4326491
loop_
_publ_author_name
'Takashi Yoshimura'
'Shoji Ishizaka'
'Tatsuya Kashiwa'
'Akitaka Ito'
'Eri Sakuda'
'Atsushi Shinohara'
'Noboru Kitamura'

_publ_contact_author_address
; 
Department of Chemistry, Graduate School of Science, Osaka University, 
Toyonaka 560-0043, Japan
;
_publ_contact_author_email tyoshi@chem.sci.osaka-u.ac.jp
_publ_contact_author_name 'Takashi Yoshimura'
_publ_section_title
;
 direct Observation of a {Re6(\m3-S)8} Core-to-Ligand Charge-Transfer
 Excited State in an Octahedral Hexarhenium Complex
;
_journal_name_full 'Inorganic Chemistry'
_journal_page_first 9918
_journal_page_last 9920
_journal_paper_doi 10.1021/ic2010858
_journal_volume 50
_journal_year 2011
_chemical_formula_moiety '3(C16 H36 N), C11 H9 Cl5 N Re6 S8 '
_chemical_formula_sum 'C59 H117 Cl5 N4 Re6 S8'
_chemical_formula_weight 2433.59
_space_group_IT_number 19
_symmetry_cell_setting orthorhombic
_symmetry_Int_Tables_number 19
_symmetry_space_group_name_Hall 'P 2ac 2ab'
_symmetry_space_group_name_H-M 'P 21 21 21'
_cell_angle_alpha 90
_cell_angle_beta 90
_cell_angle_gamma 90
_cell_formula_units_Z 4
_cell_length_a 14.221(1)
_cell_length_b 20.226(1)
_cell_length_c 27.156(2)
_cell_measurement_reflns_used 70723
_cell_measurement_temperature 170.2
_cell_measurement_theta_max 27.6
_cell_measurement_theta_min 3.0
_cell_volume 7811.0(9)
_computing_cell_refinement PROCESS-AUTO
_computing_data_collection PROCESS-AUTO
_computing_data_reduction 'teXsan Ver. 2.0'
_computing_publication_material 'teXsan Ver. 2.0'
_computing_structure_refinement SHELXL97
_computing_structure_solution SIR92
_diffrn_ambient_temperature 170.2
_diffrn_detector_area_resol_mean 10.00
_diffrn_measured_fraction_theta_full 1.0
_diffrn_measured_fraction_theta_max 1.0
_diffrn_measurement_device_type 'Rigaku RAXIS-RAPID Imaging Plate'
_diffrn_measurement_method \w
_diffrn_radiation_type 'Mo K\a'
_diffrn_radiation_wavelength 0.7107
_diffrn_reflns_av_R_equivalents 0.061
_diffrn_reflns_limit_h_max 18
_diffrn_reflns_limit_h_min -18
_diffrn_reflns_limit_k_max 24
_diffrn_reflns_limit_k_min -26
_diffrn_reflns_limit_l_max 35
_diffrn_reflns_limit_l_min -35
_diffrn_reflns_number 78556
_diffrn_reflns_theta_full 27.50
_diffrn_reflns_theta_max 27.49
_exptl_absorpt_coefficient_mu 9.686
_exptl_absorpt_correction_T_max 0.559
_exptl_absorpt_correction_T_min 0.107
_exptl_absorpt_correction_type multi-scan
_exptl_absorpt_process_details '(Higashi, 1995)'
_exptl_crystal_colour orange
_exptl_crystal_density_diffrn 2.069
_exptl_crystal_description platelet
_exptl_crystal_F_000 4648.00
_exptl_crystal_size_max 0.220
_exptl_crystal_size_mid 0.210
_exptl_crystal_size_min 0.060
_refine_diff_density_max 1.83
_refine_diff_density_min -1.23
_refine_ls_abs_structure_details Flack
_refine_ls_abs_structure_Flack 0.000(4)
_refine_ls_extinction_coef 0.0000
_refine_ls_extinction_expression Fc^*^=kFc[1+0.001xFc^2^\l^3^/sin(2\q)]^-1/4^
_refine_ls_extinction_method SHELXL
_refine_ls_goodness_of_fit_ref 1.010
_refine_ls_hydrogen_treatment noref
_refine_ls_number_parameters 739
_refine_ls_number_reflns 17828
_refine_ls_R_factor_gt 0.0295
_refine_ls_shift/su_max -0.0070
_refine_ls_structure_factor_coef Fsqd
_refine_ls_weighting_details 'w = 1/[\s^2^(Fo^2^) + (0.0256P)^2^+0.0000P] where P=(Fo^2^+2Fc^2^)/3'
_refine_ls_weighting_scheme calc
_refine_ls_wR_factor_ref 0.0665
_reflns_number_gt 15558
_reflns_number_total 17828
_reflns_threshold_expression >2.0sigma(I)
_cod_data_source_file ic2010858_si_002.cif
_cod_data_source_block {(C4H9)4N}3[Re6S8Cl5ppy]
_cod_original_sg_symbol_H-M 'P 21 21 21 '
_cod_original_formula_sum 'C59 H117 Cl5 N4 Re6 S8 '
_cod_database_code 4326491

loop_
_symmetry_equiv_pos_as_xyz
x,y,z
1/2-x,-y,1/2+z
1/2+x,1/2-y,-z
-x,1/2+y,1/2-z

loop_
_atom_site_label
_atom_site_type_symbol
_atom_site_fract_x
_atom_site_fract_y
_atom_site_fract_z
_atom_site_U_iso_or_equiv
_atom_site_adp_type
_atom_site_occupancy
_atom_site_symmetry_multiplicity
_atom_site_calc_flag
Re(1) Re 0.22584(2) 0.37810(1) 0.81746(1) 0.02596(6) Uani 1.00 1 d
Re(2) Re 0.25087(2) 0.37955(1) 0.72252(1) 0.02623(6) Uani 1.00 1 d
Re(3) Re 0.36796(1) 0.44112(1) 0.77992(1) 0.02693(5) Uani 1.00 1 d
Re(4) Re 0.11209(1) 0.44408(1) 0.76151(1) 0.02546(5) Uani 1.00 1 d
Re(5) Re 0.22918(2) 0.50658(1) 0.81858(1) 0.02673(6) Uani 1.00 1 d
Re(6) Re 0.25361(2) 0.50785(1) 0.72396(1) 0.02611(6) Uani 1.00 1 d
Cl(1) Cl 0.2650(1) 0.29993(7) 0.65544(6) 0.0422(4) Uani 1.00 1 d
Cl(2) Cl 0.53783(8) 0.43843(7) 0.79405(6) 0.0402(3) Uani 1.00 1 d
Cl(3) Cl -0.05617(8) 0.44145(7) 0.74462(5) 0.0378(3) Uani 1.00 1 d
Cl(4) Cl 0.2127(1) 0.59265(7) 0.88046(6) 0.0435(4) Uani 1.00 1 d
Cl(5) Cl 0.2691(1) 0.59260(7) 0.66037(6) 0.0380(4) Uani 1.00 1 d
S(1) S 0.1192(1) 0.32498(6) 0.76128(6) 0.0294(3) Uani 1.00 1 d
S(2) S 0.09865(9) 0.44336(8) 0.85004(5) 0.0324(3) Uani 1.00 1 d
S(3) S 0.3548(1) 0.32188(6) 0.77768(6) 0.0312(3) Uani 1.00 1 d
S(4) S 0.33521(9) 0.43997(8) 0.86712(5) 0.0324(3) Uani 1.00 1 d
S(5) S 0.14385(9) 0.44612(8) 0.67549(5) 0.0302(3) Uani 1.00 1 d
S(6) S 0.1236(1) 0.56315(6) 0.76369(5) 0.0296(3) Uani 1.00 1 d
S(7) S 0.38136(9) 0.44268(8) 0.69151(5) 0.0331(3) Uani 1.00 1 d
S(8) S 0.36166(9) 0.56012(7) 0.77986(6) 0.0318(3) Uani 1.00 1 d
N(1) N 0.2074(4) 0.2993(2) 0.8754(2) 0.034(1) Uani 1.00 1 d
N(2) N 0.2292(3) 0.0989(2) 0.7228(2) 0.034(1) Uani 1.00 1 d
N(3) N 0.2856(3) -0.2205(2) 0.7629(2) 0.037(1) Uani 1.00 1 d
N(4) N 0.3299(4) 0.5389(3) 1.0270(2) 0.057(2) Uani 1.00 1 d
C(1) C 0.1547(5) 0.3106(3) 0.9155(3) 0.050(2) Uani 1.00 1 d
C(2) C 0.1438(5) 0.2647(3) 0.9527(3) 0.058(2) Uani 1.00 1 d
C(3) C 0.1871(4) 0.2024(3) 0.9498(2) 0.038(1) Uani 1.00 1 d
C(4) C 0.2389(5) 0.1926(3) 0.9080(3) 0.052(2) Uani 1.00 1 d
C(5) C 0.2472(5) 0.2413(3) 0.8715(2) 0.045(2) Uani 1.00 1 d
C(6) C 0.1801(5) 0.1535(4) 0.9900(3) 0.051(2) Uani 1.00 1 d
C(7) C 0.1124(6) 0.1552(4) 1.0251(3) 0.080(3) Uani 1.00 1 d
C(8) C 0.1065(6) 0.1063(5) 1.0626(3) 0.081(3) Uani 1.00 1 d
C(9) C 0.1723(7) 0.0582(4) 1.0643(4) 0.088(3) Uani 1.00 1 d
C(10) C 0.2439(9) 0.0573(5) 1.0317(4) 0.122(4) Uani 1.00 1 d
C(11) C 0.2453(8) 0.1030(5) 0.9941(3) 0.098(3) Uani 1.00 1 d
C(12) C 0.1708(4) 0.1462(3) 0.7542(2) 0.038(1) Uani 1.00 1 d
C(13) C 0.1078(4) 0.1141(3) 0.7922(2) 0.037(1) Uani 1.00 1 d
C(14) C 0.0369(4) 0.1633(3) 0.8144(3) 0.041(2) Uani 1.00 1 d
C(15) C -0.0151(5) 0.1319(3) 0.8567(3) 0.049(2) Uani 1.00 1 d
C(16) C 0.2725(4) 0.0448(3) 0.7538(2) 0.039(1) Uani 1.00 1 d
C(17) C 0.3404(4) 0.0681(3) 0.7931(3) 0.042(2) Uani 1.00 1 d
C(18) C 0.3627(5) 0.0110(3) 0.8284(3) 0.052(2) Uani 1.00 1 d
C(19) C 0.4268(6) 0.0314(3) 0.8702(3) 0.065(2) Uani 1.00 1 d
C(20) C 0.1680(4) 0.0664(3) 0.6845(2) 0.035(1) Uani 1.00 1 d
C(21) C 0.1246(5) 0.1096(3) 0.6454(3) 0.049(2) Uani 1.00 1 d
C(22) C 0.0820(6) 0.0716(4) 0.6051(3) 0.074(3) Uani 1.00 1 d
C(23) C 0.0409(6) 0.1104(4) 0.5635(3) 0.073(2) Uani 1.00 1 d
C(24) C 0.3070(4) 0.1392(3) 0.6983(3) 0.039(2) Uani 1.00 1 d
C(25) C 0.3648(4) 0.1031(3) 0.6612(3) 0.044(2) Uani 1.00 1 d
C(26) C 0.4480(5) 0.1438(3) 0.6468(3) 0.052(2) Uani 1.00 1 d
C(27) C 0.5071(5) 0.1142(4) 0.6071(3) 0.064(2) Uani 1.00 1 d
C(28) C 0.2395(4) -0.1738(3) 0.7264(3) 0.045(2) Uani 1.00 1 d
C(29) C 0.1711(5) -0.2053(4) 0.6907(3) 0.059(2) Uani 1.00 1 d
C(30) C 0.1541(6) -0.1524(5) 0.6484(3) 0.082(3) Uani 1.00 1 d
C(31) C 0.0826(8) -0.1765(5) 0.6149(4) 0.116(4) Uani 1.00 1 d
C(32) C 0.3473(4) -0.2704(3) 0.7359(3) 0.047(2) Uani 1.00 1 d
C(33) C 0.4061(5) -0.2441(3) 0.6941(3) 0.058(2) Uani 1.00 1 d
C(34) C 0.4716(5) -0.2958(3) 0.6742(4) 0.068(2) Uani 1.00 1 d
C(35) C 0.5051(7) -0.2782(5) 0.6231(4) 0.097(3) Uani 1.00 1 d
C(36) C 0.2119(5) -0.2601(3) 0.7907(3) 0.047(2) Uani 1.00 1 d
C(37) C 0.1470(5) -0.2183(3) 0.8235(3) 0.048(2) Uani 1.00 1 d
C(38) C 0.0599(5) -0.2573(3) 0.8371(3) 0.053(2) Uani 1.00 1 d
C(39) C -0.0029(5) -0.2189(3) 0.8723(3) 0.064(2) Uani 1.00 1 d
C(40) C 0.3440(5) -0.1766(3) 0.7966(3) 0.049(2) Uani 1.00 1 d
C(41) C 0.3986(6) -0.2108(3) 0.8373(3) 0.065(2) Uani 1.00 1 d
C(42) C 0.4264(6) -0.1625(4) 0.8766(3) 0.067(2) Uani 1.00 1 d
C(43) C 0.4873(6) -0.1887(4) 0.9154(4) 0.086(3) Uani 1.00 1 d
C(44) C 0.4150(5) 0.5459(4) 1.0608(3) 0.061(2) Uani 1.00 1 d
C(45) C 0.5087(6) 0.5552(5) 1.0347(3) 0.088(3) Uani 1.00 1 d
C(46) C 0.5872(6) 0.5470(7) 1.0795(6) 0.154(7) Uani 1.00 1 d
C(47) C 0.673(2) 0.5696(9) 1.0599(7) 0.252(9) Uani 1.00 1 d
C(48) C 0.3185(6) 0.6000(4) 0.9951(3) 0.070(2) Uani 1.00 1 d
C(49) C 0.292(1) 0.6653(5) 1.0221(4) 0.132(5) Uani 1.00 1 d
C(50) C 0.261(2) 0.7175(5) 0.9892(4) 0.205(9) Uani 1.00 1 d
C(51) C 0.228(1) 0.7761(6) 1.0164(7) 0.218(8) Uani 1.00 1 d
C(52) C 0.3428(5) 0.4789(4) 0.9933(3) 0.059(2) Uani 1.00 1 d
C(53) C 0.3659(5) 0.4153(4) 1.0206(3) 0.060(2) Uani 1.00 1 d
C(54) C 0.3598(5) 0.3570(4) 0.9861(3) 0.067(2) Uani 1.00 1 d
C(55) C 0.3728(7) 0.2919(4) 1.0130(4) 0.088(3) Uani 1.00 1 d
C(56) C 0.2451(5) 0.5299(4) 1.0604(3) 0.062(2) Uani 1.00 1 d
C(57) C 0.1496(6) 0.5175(4) 1.0334(3) 0.068(2) Uani 1.00 1 d
C(58) C 0.1176(5) 0.4485(5) 1.0324(3) 0.070(2) Uani 1.00 1 d
C(59) C 0.0257(5) 0.4382(5) 1.0044(3) 0.079(2) Uani 1.00 1 d
H(1) H 0.1232 0.3517 0.9184 0.0623 Uiso 1.00 1 calc
H(2) H 0.1029 0.2736 0.9812 0.0723 Uiso 1.00 1 calc
H(3) H 0.2709 0.1511 0.9031 0.0620 Uiso 1.00 1 calc
H(4) H 0.2838 0.2323 0.8427 0.0555 Uiso 1.00 1 calc
H(5) H 0.0633 0.1885 1.0231 0.0825 Uiso 1.00 1 calc
H(6) H 0.0575 0.1102 1.0892 0.0893 Uiso 1.00 1 calc
H(7) H 0.1688 0.0236 1.0887 0.1243 Uiso 1.00 1 calc
H(8) H 0.2938 0.0218 1.0335 0.1461 Uiso 1.00 1 calc
H(9) H 0.2935 0.0986 0.9657 0.1155 Uiso 1.00 1 calc
H(10) H 0.2101 0.1770 0.7707 0.0494 Uiso 1.00 1 calc
H(11) H 0.1291 0.1711 0.7327 0.0494 Uiso 1.00 1 calc
H(12) H 0.0762 0.0772 0.7772 0.0494 Uiso 1.00 1 calc
H(13) H 0.1481 0.0960 0.8178 0.0494 Uiso 1.00 1 calc
H(14) H 0.0689 0.2023 0.8261 0.0521 Uiso 1.00 1 calc
H(15) H -0.0072 0.1774 0.7897 0.0521 Uiso 1.00 1 calc
H(16) H -0.0595 0.1615 0.8701 0.0649 Uiso 1.00 1 calc
H(17) H -0.0473 0.0934 0.8446 0.0649 Uiso 1.00 1 calc
H(18) H 0.0286 0.1186 0.8811 0.0649 Uiso 1.00 1 calc
H(19) H 0.2219 0.0204 0.7696 0.0491 Uiso 1.00 1 calc
H(20) H 0.3047 0.0147 0.7327 0.0491 Uiso 1.00 1 calc
H(21) H 0.3967 0.0838 0.7790 0.0551 Uiso 1.00 1 calc
H(22) H 0.3121 0.1037 0.8120 0.0551 Uiso 1.00 1 calc
H(23) H 0.3043 -0.0059 0.8427 0.0678 Uiso 1.00 1 calc
H(24) H 0.3899 -0.0250 0.8103 0.0678 Uiso 1.00 1 calc
H(25) H 0.4396 -0.0057 0.8910 0.0864 Uiso 1.00 1 calc
H(26) H 0.4852 0.0459 0.8561 0.0864 Uiso 1.00 1 calc
H(27) H 0.3995 0.0655 0.8882 0.0864 Uiso 1.00 1 calc
H(28) H 0.2039 0.0325 0.6674 0.0477 Uiso 1.00 1 calc
H(29) H 0.1162 0.0435 0.7004 0.0477 Uiso 1.00 1 calc
H(30) H 0.0775 0.1384 0.6592 0.0645 Uiso 1.00 1 calc
H(31) H 0.1729 0.1388 0.6314 0.0645 Uiso 1.00 1 calc
H(32) H 0.1297 0.0422 0.5911 0.0945 Uiso 1.00 1 calc
H(33) H 0.0335 0.0437 0.6180 0.0945 Uiso 1.00 1 calc
H(34) H 0.0898 0.1379 0.5484 0.0845 Uiso 1.00 1 calc
H(35) H 0.0147 0.0839 0.5385 0.0845 Uiso 1.00 1 calc
H(36) H -0.0060 0.1403 0.5756 0.0845 Uiso 1.00 1 calc
H(37) H 0.2775 0.1785 0.6829 0.0578 Uiso 1.00 1 calc
H(38) H 0.3476 0.1580 0.7240 0.0578 Uiso 1.00 1 calc
H(39) H 0.3853 0.0609 0.6747 0.0553 Uiso 1.00 1 calc
H(40) H 0.3276 0.0925 0.6322 0.0553 Uiso 1.00 1 calc
H(41) H 0.4283 0.1870 0.6358 0.0660 Uiso 1.00 1 calc
H(42) H 0.4887 0.1510 0.6751 0.0660 Uiso 1.00 1 calc
H(43) H 0.5300 0.0710 0.6167 0.0747 Uiso 1.00 1 calc
H(44) H 0.4702 0.1076 0.5775 0.0747 Uiso 1.00 1 calc
H(45) H 0.5605 0.1404 0.5983 0.0747 Uiso 1.00 1 calc
H(46) H 0.2077 -0.1388 0.7437 0.0616 Uiso 1.00 1 calc
H(47) H 0.2900 -0.1519 0.7075 0.0616 Uiso 1.00 1 calc
H(48) H 0.1978 -0.2437 0.6763 0.0733 Uiso 1.00 1 calc
H(49) H 0.1138 -0.2138 0.7052 0.0733 Uiso 1.00 1 calc
H(50) H 0.1386 -0.1105 0.6622 0.0907 Uiso 1.00 1 calc
H(51) H 0.2155 -0.1448 0.6308 0.0907 Uiso 1.00 1 calc
H(52) H 0.0286 -0.1804 0.6310 0.1439 Uiso 1.00 1 calc
H(53) H 0.0777 -0.1426 0.5884 0.1439 Uiso 1.00 1 calc
H(54) H 0.1055 -0.2152 0.5998 0.1439 Uiso 1.00 1 calc
H(55) H 0.3919 -0.2893 0.7581 0.0631 Uiso 1.00 1 calc
H(56) H 0.3106 -0.3048 0.7218 0.0631 Uiso 1.00 1 calc
H(57) H 0.3652 -0.2301 0.6681 0.0717 Uiso 1.00 1 calc
H(58) H 0.4412 -0.2069 0.7053 0.0717 Uiso 1.00 1 calc
H(59) H 0.5257 -0.3014 0.6962 0.0857 Uiso 1.00 1 calc
H(60) H 0.4416 -0.3386 0.6726 0.0857 Uiso 1.00 1 calc
H(61) H 0.5488 -0.3081 0.6091 0.1115 Uiso 1.00 1 calc
H(62) H 0.4547 -0.2708 0.6010 0.1115 Uiso 1.00 1 calc
H(63) H 0.5397 -0.2345 0.6245 0.1115 Uiso 1.00 1 calc
H(64) H 0.1770 -0.2854 0.7690 0.0627 Uiso 1.00 1 calc
H(65) H 0.2467 -0.2895 0.8128 0.0627 Uiso 1.00 1 calc
H(66) H 0.1771 -0.2043 0.8526 0.0663 Uiso 1.00 1 calc
H(67) H 0.1279 -0.1793 0.8051 0.0663 Uiso 1.00 1 calc
H(68) H 0.0248 -0.2660 0.8069 0.0662 Uiso 1.00 1 calc
H(69) H 0.0787 -0.2982 0.8504 0.0662 Uiso 1.00 1 calc
H(70) H 0.0309 -0.2102 0.9032 0.0753 Uiso 1.00 1 calc
H(71) H -0.0224 -0.1774 0.8597 0.0753 Uiso 1.00 1 calc
H(72) H -0.0580 -0.2437 0.8814 0.0753 Uiso 1.00 1 calc
H(73) H 0.3889 -0.1521 0.7765 0.0717 Uiso 1.00 1 calc
H(74) H 0.3036 -0.1432 0.8115 0.0717 Uiso 1.00 1 calc
H(75) H 0.3573 -0.2443 0.8513 0.0895 Uiso 1.00 1 calc
H(76) H 0.4513 -0.2327 0.8236 0.0895 Uiso 1.00 1 calc
H(77) H 0.4600 -0.1264 0.8609 0.0902 Uiso 1.00 1 calc
H(78) H 0.3721 -0.1445 0.8919 0.0902 Uiso 1.00 1 calc
H(79) H 0.4586 -0.2250 0.9327 0.1034 Uiso 1.00 1 calc
H(80) H 0.5465 -0.2061 0.9020 0.1034 Uiso 1.00 1 calc
H(81) H 0.5053 -0.1563 0.9397 0.1034 Uiso 1.00 1 calc
H(82) H 0.4072 0.5845 1.0825 0.0885 Uiso 1.00 1 calc
H(83) H 0.4208 0.5084 1.0818 0.0885 Uiso 1.00 1 calc
H(84) H 0.5176 0.5219 1.0103 0.1175 Uiso 1.00 1 calc
H(85) H 0.5123 0.5977 1.0186 0.1175 Uiso 1.00 1 calc
H(86) H 0.5710 0.5768 1.1062 0.1605 Uiso 1.00 1 calc
H(87) H 0.5930 0.5048 1.0900 0.1605 Uiso 1.00 1 calc
H(88) H 0.7159 0.5672 1.0850 0.2972 Uiso 1.00 1 calc
H(89) H 0.6856 0.5419 1.0335 0.2972 Uiso 1.00 1 calc
H(90) H 0.6604 0.6132 1.0497 0.2972 Uiso 1.00 1 calc
H(91) H 0.3755 0.6058 0.9776 0.0794 Uiso 1.00 1 calc
H(92) H 0.2699 0.5891 0.9705 0.0794 Uiso 1.00 1 calc
H(93) H 0.2376 0.6570 1.0437 0.1610 Uiso 1.00 1 calc
H(94) H 0.3413 0.6805 1.0412 0.1610 Uiso 1.00 1 calc
H(95) H 0.3146 0.7345 0.9712 0.2008 Uiso 1.00 1 calc
H(96) H 0.2147 0.7042 0.9669 0.2008 Uiso 1.00 1 calc
H(97) H 0.2780 0.7931 1.0354 0.2642 Uiso 1.00 1 calc
H(98) H 0.2121 0.8089 0.9914 0.2642 Uiso 1.00 1 calc
H(99) H 0.1764 0.7652 1.0345 0.2642 Uiso 1.00 1 calc
H(100) H 0.2869 0.4708 0.9744 0.0703 Uiso 1.00 1 calc
H(101) H 0.3935 0.4864 0.9711 0.0703 Uiso 1.00 1 calc
H(102) H 0.4254 0.4178 1.0361 0.0740 Uiso 1.00 1 calc
H(103) H 0.3192 0.4087 1.0472 0.0740 Uiso 1.00 1 calc
H(104) H 0.3008 0.3568 0.9692 0.0929 Uiso 1.00 1 calc
H(105) H 0.4083 0.3627 0.9608 0.0929 Uiso 1.00 1 calc
H(106) H 0.3282 0.2841 1.0362 0.1019 Uiso 1.00 1 calc
H(107) H 0.3726 0.2546 0.9889 0.1019 Uiso 1.00 1 calc
H(108) H 0.4356 0.2898 1.0275 0.1019 Uiso 1.00 1 calc
H(109) H 0.2584 0.4975 1.0829 0.0869 Uiso 1.00 1 calc
H(110) H 0.2389 0.5728 1.0787 0.0869 Uiso 1.00 1 calc
H(111) H 0.1003 0.5418 1.0511 0.0932 Uiso 1.00 1 calc
H(112) H 0.1523 0.5327 1.0013 0.0932 Uiso 1.00 1 calc
H(113) H 0.1663 0.4196 1.0182 0.0964 Uiso 1.00 1 calc
H(114) H 0.1080 0.4301 1.0659 0.0964 Uiso 1.00 1 calc
H(115) H -0.0226 0.4632 1.0181 0.0964 Uiso 1.00 1 calc
H(116) H 0.0357 0.4531 0.9704 0.0964 Uiso 1.00 1 calc
H(117) H 0.0077 0.3926 1.0023 0.0964 Uiso 1.00 1 calc

loop_
_atom_site_aniso_label
_atom_site_aniso_U_11
_atom_site_aniso_U_22
_atom_site_aniso_U_33
_atom_site_aniso_U_12
_atom_site_aniso_U_13
_atom_site_aniso_U_23
Re(1) 0.0281(1) 0.0240(1) 0.0258(1) 0.00080(9) 0.0004(1) 0.0042(1)
Re(2) 0.0302(1) 0.0226(1) 0.0259(1) -0.00018(9) 0.0010(1) 0.0001(1)
Re(3) 0.0268(1) 0.0249(1) 0.0291(1) -0.0008(1) -0.00060(8) 0.0025(1)
Re(4) 0.0271(1) 0.0228(1) 0.0264(1) 0.0004(1) -0.00091(8) 0.0022(1)
Re(5) 0.0326(1) 0.0240(1) 0.0236(1) 0.00162(9) -0.0024(1) 0.0002(1)
Re(6) 0.0317(1) 0.0229(1) 0.0238(1) -0.00227(8) -0.0010(1) 0.00254(9)
Cl(1) 0.057(1) 0.0347(8) 0.0352(10) 0.0014(7) 0.0045(8) -0.0071(7)
Cl(2) 0.0269(6) 0.0378(7) 0.0559(10) -0.0021(7) -0.0031(6) 0.0030(8)
Cl(3) 0.0273(6) 0.0332(7) 0.0530(9) 0.0002(6) -0.0046(6) 0.0014(8)
Cl(4) 0.060(1) 0.0389(8) 0.0320(10) 0.0112(7) -0.0073(8) -0.0100(7)
Cl(5) 0.0503(10) 0.0324(7) 0.0312(9) -0.0070(7) -0.0017(7) 0.0089(7)
S(1) 0.0309(8) 0.0223(6) 0.0350(9) -0.0021(6) 0.0001(7) 0.0016(6)
S(2) 0.0347(7) 0.0337(7) 0.0287(8) 0.0041(8) 0.0056(6) 0.0022(8)
S(3) 0.0327(8) 0.0252(7) 0.0358(10) 0.0055(6) 0.0013(7) 0.0034(7)
S(4) 0.0371(7) 0.0337(7) 0.0264(8) 0.0037(7) -0.0068(6) 0.0032(8)
S(5) 0.0390(7) 0.0277(7) 0.0239(7) -0.0033(7) -0.0053(6) 0.0008(7)
S(6) 0.0358(7) 0.0226(7) 0.0302(8) 0.0021(6) -0.0029(6) 0.0003(7)
S(7) 0.0362(7) 0.0326(7) 0.0304(8) -0.0018(7) 0.0081(6) 0.0026(8)
S(8) 0.0367(7) 0.0249(7) 0.0338(8) -0.0058(7) -0.0044(7) 0.0011(8)
N(1) 0.041(3) 0.032(3) 0.028(3) 0.001(2) 0.001(2) 0.002(2)
N(2) 0.037(3) 0.033(2) 0.032(3) 0.000(2) 0.004(2) -0.001(2)
N(3) 0.046(3) 0.017(2) 0.047(3) 0.005(2) -0.004(3) -0.001(2)
N(4) 0.063(4) 0.083(5) 0.024(3) -0.003(3) -0.004(3) 0.003(3)
C(1) 0.048(4) 0.055(4) 0.048(5) 0.011(3) 0.017(3) 0.016(3)
C(2) 0.071(5) 0.060(4) 0.044(5) 0.013(4) 0.021(4) 0.023(4)
C(3) 0.036(3) 0.048(4) 0.030(4) -0.005(3) -0.006(3) 0.011(3)
C(4) 0.062(5) 0.043(4) 0.050(5) 0.011(3) 0.009(4) 0.016(3)
C(5) 0.056(4) 0.042(4) 0.037(4) 0.010(3) 0.010(3) 0.006(3)
C(6) 0.052(4) 0.063(5) 0.036(4) -0.015(3) -0.007(3) 0.020(4)
C(7) 0.069(6) 0.092(6) 0.077(7) 0.013(5) 0.008(5) 0.055(5)
C(8) 0.065(6) 0.109(7) 0.068(6) -0.008(5) 0.016(5) 0.045(5)
C(9) 0.119(8) 0.062(5) 0.084(7) -0.020(6) -0.007(6) 0.038(6)
C(10) 0.19(1) 0.102(7) 0.080(8) 0.036(9) 0.033(8) 0.054(7)
C(11) 0.129(9) 0.106(7) 0.060(6) 0.049(7) 0.026(6) 0.045(5)
C(12) 0.036(3) 0.037(3) 0.040(4) 0.004(2) 0.000(3) -0.006(3)
C(13) 0.038(3) 0.029(3) 0.043(4) -0.001(2) 0.001(3) 0.000(3)
C(14) 0.035(3) 0.042(3) 0.046(4) 0.005(3) -0.003(3) -0.009(3)
C(15) 0.049(4) 0.046(4) 0.052(5) -0.006(3) 0.009(4) -0.005(3)
C(16) 0.036(3) 0.039(3) 0.041(4) 0.002(3) 0.002(3) 0.005(3)
C(17) 0.047(4) 0.024(3) 0.056(5) 0.002(3) 0.000(3) -0.006(3)
C(18) 0.062(5) 0.044(4) 0.050(5) -0.005(3) -0.007(4) 0.001(3)
C(19) 0.081(6) 0.061(5) 0.053(5) 0.022(4) -0.001(4) -0.012(4)
C(20) 0.045(3) 0.023(3) 0.036(4) 0.000(2) 0.002(3) -0.004(3)
C(21) 0.058(4) 0.041(4) 0.049(5) 0.010(3) -0.015(4) -0.006(3)
C(22) 0.099(7) 0.075(6) 0.049(5) -0.021(5) -0.021(5) 0.007(4)
C(23) 0.077(6) 0.093(6) 0.050(5) 0.001(5) -0.006(5) -0.005(5)
C(24) 0.041(3) 0.024(3) 0.051(4) -0.004(2) 0.009(3) 0.004(3)
C(25) 0.036(3) 0.050(4) 0.045(4) -0.003(3) 0.011(3) -0.005(3)
C(26) 0.037(4) 0.064(4) 0.055(5) 0.002(3) 0.008(3) -0.001(4)
C(27) 0.066(5) 0.077(5) 0.050(5) 0.005(4) 0.013(4) -0.004(4)
C(28) 0.050(4) 0.031(3) 0.055(5) 0.010(3) 0.004(4) 0.011(3)
C(29) 0.044(4) 0.074(5) 0.060(6) 0.006(4) -0.001(4) 0.009(4)
C(30) 0.070(6) 0.110(7) 0.065(7) 0.028(5) -0.013(5) -0.011(5)
C(31) 0.14(1) 0.107(8) 0.101(9) 0.051(7) -0.028(8) -0.014(7)
C(32) 0.051(4) 0.018(3) 0.073(5) 0.004(2) -0.015(4) -0.014(3)
C(33) 0.039(4) 0.058(4) 0.078(6) -0.004(3) 0.005(4) -0.010(4)
C(34) 0.035(4) 0.053(4) 0.116(8) -0.002(3) 0.011(4) -0.025(5)
C(35) 0.078(7) 0.118(8) 0.097(9) 0.012(6) 0.007(6) -0.029(6)
C(36) 0.055(4) 0.032(3) 0.054(5) -0.007(3) -0.003(4) -0.001(3)
C(37) 0.063(4) 0.025(3) 0.056(5) -0.008(3) 0.007(4) 0.000(3)
C(38) 0.047(4) 0.048(4) 0.064(5) -0.009(3) -0.008(4) 0.006(4)
C(39) 0.057(5) 0.055(4) 0.080(6) 0.003(4) 0.011(4) 0.002(4)
C(40) 0.043(4) 0.044(4) 0.060(5) -0.008(3) -0.011(4) -0.010(4)
C(41) 0.083(6) 0.047(4) 0.065(6) 0.011(4) -0.025(5) -0.010(4)
C(42) 0.073(6) 0.065(5) 0.064(6) -0.019(4) -0.016(5) -0.005(4)
C(43) 0.075(6) 0.097(7) 0.087(8) 0.004(5) -0.014(5) -0.036(6)
C(44) 0.061(4) 0.083(6) 0.039(4) -0.002(4) -0.008(4) -0.004(4)
C(45) 0.070(5) 0.125(7) 0.068(6) -0.012(6) 0.006(5) 0.006(6)
C(46) 0.048(6) 0.19(1) 0.23(2) -0.034(7) 0.032(8) -0.13(1)
C(47) 0.34(3) 0.23(2) 0.19(2) 0.05(2) -0.06(2) -0.06(2)
C(48) 0.073(6) 0.099(6) 0.039(5) -0.018(5) -0.006(4) 0.019(5)
C(49) 0.25(2) 0.064(6) 0.083(9) 0.001(8) -0.002(9) -0.034(6)
C(50) 0.50(3) 0.046(6) 0.072(9) 0.01(1) -0.02(1) 0.002(6)
C(51) 0.32(2) 0.11(1) 0.23(2) 0.05(1) -0.02(2) -0.02(1)
C(52) 0.059(5) 0.085(5) 0.032(4) 0.001(4) -0.001(4) -0.006(4)
C(53) 0.065(5) 0.074(5) 0.041(5) 0.008(4) -0.011(4) 0.009(4)
C(54) 0.065(5) 0.075(5) 0.061(6) -0.006(4) -0.023(4) 0.009(4)
C(55) 0.087(7) 0.078(6) 0.097(8) -0.006(5) -0.034(6) 0.012(5)
C(56) 0.064(5) 0.089(6) 0.033(4) -0.001(4) 0.005(4) 0.009(4)
C(57) 0.061(5) 0.086(6) 0.056(6) 0.005(4) -0.007(4) -0.015(5)
C(58) 0.056(4) 0.096(6) 0.058(5) -0.007(5) -0.009(4) 0.015(5)
C(59) 0.066(5) 0.098(6) 0.074(6) 0.004(5) -0.008(4) -0.003(6)

loop_
_atom_type_symbol
_atom_type_description
_atom_type_scat_dispersion_real
_atom_type_scat_dispersion_imag
_atom_type_scat_source
C C 0.003 0.002
;International Tables for Crystallography
(1992, Vol. C, Tables 4.2.6.8 and 6.1.1.4)
;
H H 0.000 0.000
;International Tables for Crystallography
(1992, Vol. C, Table 6.1.1.4)
;
N N 0.006 0.003
;International Tables for Crystallography
(1992, Vol. C, Tables 4.2.6.8 and 6.1.1.4)
;
Re Re -1.018 7.231
;International Tables for Crystallography
(1992, Vol. C, Tables 4.2.6.8 and 6.1.1.4)
;
S S 0.125 0.123
;International Tables for Crystallography
(1992, Vol. C, Tables 4.2.6.8 and 6.1.1.4)
;
Cl Cl 0.148 0.159
;International Tables for Crystallography
(1992, Vol. C, Tables 4.2.6.8 and 6.1.1.4)
;

loop_
_geom_angle_atom_site_label_1
_geom_angle_atom_site_label_2
_geom_angle_atom_site_label_3
_geom_angle
_geom_angle_publ_flag
Re(2) Re(1) Re(3) 59.96(1) yes
Re(2) Re(1) Re(4) 59.898(10) yes
Re(2) Re(1) Re(5) 89.88(1) yes
Re(2) Re(1) S(1) 57.50(4) yes
Re(2) Re(1) S(2) 117.42(3) yes
Re(2) Re(1) S(3) 57.18(4) yes
Re(2) Re(1) S(4) 117.41(3) yes
Re(2) Re(1) N(1) 135.6(1) yes
Re(3) Re(1) Re(4) 90.17(1) yes
Re(3) Re(1) Re(5) 59.990(9) yes
Re(3) Re(1) S(1) 117.44(4) yes
Re(3) Re(1) S(2) 117.37(4) yes
Re(3) Re(1) S(3) 57.60(3) yes
Re(3) Re(1) S(4) 57.49(3) yes
Re(3) Re(1) N(1) 135.3(1) yes
Re(4) Re(1) Re(5) 60.204(9) yes
Re(4) Re(1) S(1) 57.59(3) yes
Re(4) Re(1) S(2) 57.57(3) yes
Re(4) Re(1) S(3) 117.06(4) yes
Re(4) Re(1) S(4) 117.65(4) yes
Re(4) Re(1) N(1) 134.5(1) yes
Re(5) Re(1) S(1) 117.76(3) yes
Re(5) Re(1) S(2) 57.41(4) yes
Re(5) Re(1) S(3) 117.54(3) yes
Re(5) Re(1) S(4) 57.48(4) yes
Re(5) Re(1) N(1) 134.5(1) yes
S(1) Re(1) S(2) 90.26(5) yes
S(1) Re(1) S(3) 89.12(5) yes
S(1) Re(1) S(4) 173.97(5) yes
S(1) Re(1) N(1) 93.1(1) yes
S(2) Re(1) S(3) 173.61(5) yes
S(2) Re(1) S(4) 89.69(5) yes
S(2) Re(1) N(1) 92.5(1) yes
S(3) Re(1) S(4) 90.26(5) yes
S(3) Re(1) N(1) 93.9(1) yes
S(4) Re(1) N(1) 93.0(1) yes
Re(1) Re(2) Re(3) 59.93(1) yes
Re(1) Re(2) Re(4) 59.80(1) yes
Re(1) Re(2) Re(6) 89.91(1) yes
Re(1) Re(2) Cl(1) 138.02(4) yes
Re(1) Re(2) S(1) 57.11(4) yes
Re(1) Re(2) S(3) 57.45(4) yes
Re(1) Re(2) S(5) 116.53(3) yes
Re(1) Re(2) S(7) 117.28(3) yes
Re(3) Re(2) Re(4) 90.09(1) yes
Re(3) Re(2) Re(6) 60.149(9) yes
Re(3) Re(2) Cl(1) 135.36(4) yes
Re(3) Re(2) S(1) 117.02(4) yes
Re(3) Re(2) S(3) 57.67(3) yes
Re(3) Re(2) S(5) 117.17(4) yes
Re(3) Re(2) S(7) 57.39(3) yes
Re(4) Re(2) Re(6) 60.126(9) yes
Re(4) Re(2) Cl(1) 134.42(4) yes
Re(4) Re(2) S(1) 57.44(3) yes
Re(4) Re(2) S(3) 117.23(4) yes
Re(4) Re(2) S(5) 56.78(3) yes
Re(4) Re(2) S(7) 117.60(4) yes
Re(6) Re(2) Cl(1) 132.06(4) yes
Re(6) Re(2) S(1) 117.52(3) yes
Re(6) Re(2) S(3) 117.78(3) yes
Re(6) Re(2) S(5) 57.09(4) yes
Re(6) Re(2) S(7) 57.51(4) yes
Cl(1) Re(2) S(1) 95.02(5) yes
Cl(1) Re(2) S(3) 95.41(5) yes
Cl(1) Re(2) S(5) 91.44(5) yes
Cl(1) Re(2) S(7) 91.47(5) yes
S(1) Re(2) S(3) 89.05(5) yes
S(1) Re(2) S(5) 89.82(5) yes
S(1) Re(2) S(7) 173.51(5) yes
S(3) Re(2) S(5) 173.13(5) yes
S(3) Re(2) S(7) 90.07(5) yes
S(5) Re(2) S(7) 90.29(5) yes
Re(1) Re(3) Re(2) 60.116(10) yes
Re(1) Re(3) Re(5) 60.030(9) yes
Re(1) Re(3) Re(6) 89.85(1) yes
Re(1) Re(3) Cl(2) 134.08(4) yes
Re(1) Re(3) S(3) 57.37(4) yes
Re(1) Re(3) S(4) 57.32(3) yes
Re(1) Re(3) S(7) 117.33(3) yes
Re(1) Re(3) S(8) 117.49(3) yes
Re(2) Re(3) Re(5) 89.99(1) yes
Re(2) Re(3) Re(6) 59.865(9) yes
Re(2) Re(3) Cl(2) 135.73(4) yes
Re(2) Re(3) S(3) 57.17(4) yes
Re(2) Re(3) S(4) 117.40(3) yes
Re(2) Re(3) S(7) 57.25(3) yes
Re(2) Re(3) S(8) 117.04(4) yes
Re(5) Re(3) Re(6) 59.808(9) yes
Re(5) Re(3) Cl(2) 134.27(4) yes
Re(5) Re(3) S(3) 117.35(4) yes
Re(5) Re(3) S(4) 57.44(3) yes
Re(5) Re(3) S(7) 117.14(3) yes
Re(5) Re(3) S(8) 57.51(3) yes
Re(6) Re(3) Cl(2) 136.05(4) yes
Re(6) Re(3) S(3) 116.99(4) yes
Re(6) Re(3) S(4) 117.21(3) yes
Re(6) Re(3) S(7) 57.36(3) yes
Re(6) Re(3) S(8) 57.20(4) yes
Cl(2) Re(3) S(3) 93.33(5) yes
Cl(2) Re(3) S(4) 92.09(5) yes
Cl(2) Re(3) S(7) 94.50(5) yes
Cl(2) Re(3) S(8) 93.39(5) yes
S(3) Re(3) S(4) 90.01(5) yes
S(3) Re(3) S(7) 89.66(6) yes
S(3) Re(3) S(8) 173.27(5) yes
S(4) Re(3) S(7) 173.41(4) yes
S(4) Re(3) S(8) 90.18(5) yes
S(7) Re(3) S(8) 89.38(6) yes
Re(1) Re(4) Re(2) 60.304(10) yes
Re(1) Re(4) Re(5) 60.080(9) yes
Re(1) Re(4) Re(6) 90.13(1) yes
Re(1) Re(4) Cl(3) 135.44(3) yes
Re(1) Re(4) S(1) 57.34(4) yes
Re(1) Re(4) S(2) 57.42(3) yes
Re(1) Re(4) S(5) 117.80(4) yes
Re(1) Re(4) S(6) 117.20(3) yes
Re(2) Re(4) Re(5) 90.04(1) yes
Re(2) Re(4) Re(6) 60.000(9) yes
Re(2) Re(4) Cl(3) 131.28(3) yes
Re(2) Re(4) S(1) 57.57(4) yes
Re(2) Re(4) S(2) 117.68(3) yes
Re(2) Re(4) S(5) 57.54(4) yes
Re(2) Re(4) S(6) 117.42(3) yes
Re(5) Re(4) Re(6) 59.807(10) yes
Re(5) Re(4) Cl(3) 138.67(3) yes
Re(5) Re(4) S(1) 117.38(4) yes
Re(5) Re(4) S(2) 57.32(3) yes
Re(5) Re(4) S(5) 117.05(3) yes
Re(5) Re(4) S(6) 57.14(3) yes
Re(6) Re(4) Cl(3) 134.22(3) yes
Re(6) Re(4) S(1) 117.53(4) yes
Re(6) Re(4) S(2) 117.10(3) yes
Re(6) Re(4) S(5) 57.26(3) yes
Re(6) Re(4) S(6) 57.45(3) yes
Cl(3) Re(4) S(1) 91.10(5) yes
Cl(3) Re(4) S(2) 96.30(4) yes
Cl(3) Re(4) S(5) 90.11(5) yes
Cl(3) Re(4) S(6) 95.34(5) yes
S(1) Re(4) S(2) 89.99(6) yes
S(1) Re(4) S(5) 90.39(6) yes
S(1) Re(4) S(6) 173.56(5) yes
S(2) Re(4) S(5) 173.57(4) yes
S(2) Re(4) S(6) 89.25(5) yes
S(5) Re(4) S(6) 89.65(5) yes
Re(1) Re(5) Re(3) 59.979(9) yes
Re(1) Re(5) Re(4) 59.716(9) yes
Re(1) Re(5) Re(6) 90.04(1) yes
Re(1) Re(5) Cl(4) 136.24(4) yes
Re(1) Re(5) S(2) 57.30(4) yes
Re(1) Re(5) S(4) 57.30(4) yes
Re(1) Re(5) S(6) 117.19(3) yes
Re(1) Re(5) S(8) 117.23(4) yes
Re(3) Re(5) Re(4) 89.88(1) yes
Re(3) Re(5) Re(6) 60.19(1) yes
Re(3) Re(5) Cl(4) 135.85(4) yes
Re(3) Re(5) S(2) 117.25(4) yes
Re(3) Re(5) S(4) 57.43(3) yes
Re(3) Re(5) S(6) 117.78(3) yes
Re(3) Re(5) S(8) 57.30(3) yes
Re(4) Re(5) Re(6) 60.03(1) yes
Re(4) Re(5) Cl(4) 134.25(4) yes
Re(4) Re(5) S(2) 57.36(3) yes
Re(4) Re(5) S(4) 116.99(4) yes
Re(4) Re(5) S(6) 57.49(3) yes
Re(4) Re(5) S(8) 117.25(4) yes
Re(6) Re(5) Cl(4) 133.70(4) yes
Re(6) Re(5) S(2) 117.36(3) yes
Re(6) Re(5) S(4) 117.58(3) yes
Re(6) Re(5) S(6) 57.64(3) yes
Re(6) Re(5) S(8) 57.27(4) yes
Cl(4) Re(5) S(2) 93.47(5) yes
Cl(4) Re(5) S(4) 94.73(5) yes
Cl(4) Re(5) S(6) 91.58(5) yes
Cl(4) Re(5) S(8) 93.16(5) yes
S(2) Re(5) S(4) 89.51(5) yes
S(2) Re(5) S(6) 89.50(5) yes
S(2) Re(5) S(8) 173.36(5) yes
S(4) Re(5) S(6) 173.66(5) yes
S(4) Re(5) S(8) 90.04(5) yes
S(6) Re(5) S(8) 90.22(5) yes
Re(2) Re(6) Re(3) 59.986(9) yes
Re(2) Re(6) Re(4) 59.874(9) yes
Re(2) Re(6) Re(5) 90.17(1) yes
Re(2) Re(6) Cl(5) 133.80(4) yes
Re(2) Re(6) S(5) 57.34(4) yes
Re(2) Re(6) S(6) 117.28(3) yes
Re(2) Re(6) S(7) 57.27(4) yes
Re(2) Re(6) S(8) 117.30(4) yes
Re(3) Re(6) Re(4) 89.85(1) yes
Re(3) Re(6) Re(5) 60.003(10) yes
Re(3) Re(6) Cl(5) 136.06(4) yes
Re(3) Re(6) S(5) 117.26(4) yes
Re(3) Re(6) S(6) 117.23(3) yes
Re(3) Re(6) S(7) 57.26(3) yes
Re(3) Re(6) S(8) 57.33(3) yes
Re(4) Re(6) Re(5) 60.17(1) yes
Re(4) Re(6) Cl(5) 134.06(4) yes
Re(4) Re(6) S(5) 56.76(3) yes
Re(4) Re(6) S(6) 57.44(3) yes
Re(4) Re(6) S(7) 117.10(4) yes
Re(4) Re(6) S(8) 117.73(4) yes
Re(5) Re(6) Cl(5) 136.01(4) yes
Re(5) Re(6) S(5) 116.90(3) yes
Re(5) Re(6) S(6) 57.27(3) yes
Re(5) Re(6) S(7) 117.24(3) yes
Re(5) Re(6) S(8) 57.62(4) yes
Cl(5) Re(6) S(5) 92.07(5) yes
Cl(5) Re(6) S(6) 93.43(5) yes
Cl(5) Re(6) S(7) 93.28(5) yes
Cl(5) Re(6) S(8) 94.60(5) yes
S(5) Re(6) S(6) 89.32(5) yes
S(5) Re(6) S(7) 90.30(5) yes
S(5) Re(6) S(8) 173.34(5) yes
S(6) Re(6) S(7) 173.28(5) yes
S(6) Re(6) S(8) 90.20(5) yes
S(7) Re(6) S(8) 89.40(5) yes
Re(1) S(1) Re(2) 65.39(4) yes
Re(1) S(1) Re(4) 65.07(3) yes
Re(2) S(1) Re(4) 64.98(3) yes
Re(1) S(2) Re(4) 65.00(4) yes
Re(1) S(2) Re(5) 65.29(3) yes
Re(4) S(2) Re(5) 65.32(4) yes
Re(1) S(3) Re(2) 65.37(4) yes
Re(1) S(3) Re(3) 65.03(3) yes
Re(2) S(3) Re(3) 65.16(3) yes
Re(1) S(4) Re(3) 65.19(4) yes
Re(1) S(4) Re(5) 65.22(3) yes
Re(3) S(4) Re(5) 65.13(4) yes
Re(2) S(5) Re(4) 65.69(4) yes
Re(2) S(5) Re(6) 65.57(3) yes
Re(4) S(5) Re(6) 65.98(4) yes
Re(4) S(6) Re(5) 65.36(3) yes
Re(4) S(6) Re(6) 65.11(3) yes
Re(5) S(6) Re(6) 65.09(4) yes
Re(2) S(7) Re(3) 65.35(4) yes
Re(2) S(7) Re(6) 65.22(3) yes
Re(3) S(7) Re(6) 65.37(4) yes
Re(3) S(8) Re(5) 65.20(4) yes
Re(3) S(8) Re(6) 65.47(4) yes
Re(5) S(8) Re(6) 65.11(4) yes
Re(1) N(1) C(1) 120.7(4) yes
Re(1) N(1) C(5) 121.9(4) yes
C(1) N(1) C(5) 117.4(5) yes
C(12) N(2) C(16) 111.2(4) yes
C(12) N(2) C(20) 110.2(4) yes
C(12) N(2) C(24) 107.7(4) yes
C(16) N(2) C(20) 107.6(4) yes
C(16) N(2) C(24) 109.6(4) yes
C(20) N(2) C(24) 110.6(4) yes
C(28) N(3) C(32) 110.3(5) yes
C(28) N(3) C(36) 110.8(5) yes
C(28) N(3) C(40) 105.4(4) yes
C(32) N(3) C(36) 106.6(4) yes
C(32) N(3) C(40) 111.2(5) yes
C(36) N(3) C(40) 112.5(5) yes
C(44) N(4) C(48) 110.6(6) yes
C(44) N(4) C(52) 109.9(5) yes
C(44) N(4) C(56) 106.3(5) yes
C(48) N(4) C(52) 108.5(5) yes
C(48) N(4) C(56) 110.6(6) yes
C(52) N(4) C(56) 111.0(5) yes
N(1) C(1) C(2) 122.8(6) yes
N(1) C(1) H(1) 118.7 no
C(2) C(1) H(1) 118.5 no
C(1) C(2) C(3) 120.9(6) yes
C(1) C(2) H(2) 121.2 no
C(3) C(2) H(2) 117.8 no
C(2) C(3) C(4) 114.3(6) yes
C(2) C(3) C(6) 122.0(6) yes
C(4) C(3) C(6) 123.6(6) yes
C(3) C(4) C(5) 122.0(6) yes
C(3) C(4) H(3) 119.7 no
C(5) C(4) H(3) 118.3 no
N(1) C(5) C(4) 122.6(6) yes
N(1) C(5) H(4) 118.1 no
C(4) C(5) H(4) 119.3 no
C(3) C(6) C(7) 123.4(7) yes
C(3) C(6) C(11) 120.6(7) yes
C(7) C(6) C(11) 116.0(7) yes
C(6) C(7) C(8) 121.9(7) yes
C(6) C(7) H(5) 119.2 no
C(8) C(7) H(5) 118.7 no
C(7) C(8) C(9) 118.9(8) yes
C(7) C(8) H(6) 120.1 no
C(9) C(8) H(6) 120.8 no
C(8) C(9) C(10) 120.7(9) yes
C(8) C(9) H(7) 120.6 no
C(10) C(9) H(7) 118.7 no
C(9) C(10) C(11) 119(1) yes
C(9) C(10) H(8) 120.5 no
C(11) C(10) H(8) 120.2 no
C(6) C(11) C(10) 123.1(9) yes
C(6) C(11) H(9) 116.5 no
C(10) C(11) H(9) 120.3 no
N(2) C(12) C(13) 115.8(4) yes
N(2) C(12) H(10) 110.8 no
N(2) C(12) H(11) 108.7 no
C(13) C(12) H(10) 107.9 no
C(13) C(12) H(11) 105.7 no
H(10) C(12) H(11) 107.5 no
C(12) C(13) C(14) 112.2(4) yes
C(12) C(13) H(12) 108.6 no
C(12) C(13) H(13) 107.4 no
C(14) C(13) H(12) 111.2 no
C(14) C(13) H(13) 110.5 no
H(12) C(13) H(13) 106.8 no
C(13) C(14) C(15) 110.3(5) yes
C(13) C(14) H(14) 110.4 no
C(13) C(14) H(15) 110.1 no
C(15) C(14) H(14) 109.0 no
C(15) C(14) H(15) 109.7 no
H(14) C(14) H(15) 107.3 no
C(14) C(15) H(16) 110.8 no
C(14) C(15) H(17) 108.4 no
C(14) C(15) H(18) 109.3 no
H(16) C(15) H(17) 109.2 no
H(16) C(15) H(18) 110.4 no
H(17) C(15) H(18) 108.8 no
N(2) C(16) C(17) 115.2(4) yes
N(2) C(16) H(19) 108.2 no
N(2) C(16) H(20) 108.7 no
C(17) C(16) H(19) 108.6 no
C(17) C(16) H(20) 108.5 no
H(19) C(16) H(20) 107.3 no
C(16) C(17) C(18) 109.7(5) yes
C(16) C(17) H(21) 111.1 no
C(16) C(17) H(22) 109.8 no
C(18) C(17) H(21) 109.3 no
C(18) C(17) H(22) 108.4 no
H(21) C(17) H(22) 108.4 no
C(17) C(18) C(19) 112.8(5) yes
C(17) C(18) H(23) 109.5 no
C(17) C(18) H(24) 109.6 no
C(19) C(18) H(23) 108.0 no
C(19) C(18) H(24) 110.4 no
H(23) C(18) H(24) 106.4 no
C(18) C(19) H(25) 110.0 no
C(18) C(19) H(26) 107.6 no
C(18) C(19) H(27) 110.2 no
H(25) C(19) H(26) 108.2 no
H(25) C(19) H(27) 110.6 no
H(26) C(19) H(27) 110.2 no
N(2) C(20) C(21) 118.0(4) yes
N(2) C(20) H(28) 109.5 no
N(2) C(20) H(29) 109.9 no
C(21) C(20) H(28) 106.7 no
C(21) C(20) H(29) 106.2 no
H(28) C(20) H(29) 105.9 no
C(20) C(21) C(22) 112.9(5) yes
C(20) C(21) H(30) 111.2 no
C(20) C(21) H(31) 109.5 no
C(22) C(21) H(30) 108.7 no
C(22) C(21) H(31) 108.4 no
H(30) C(21) H(31) 105.8 no
C(21) C(22) C(23) 116.7(6) yes
C(21) C(22) H(32) 108.8 no
C(21) C(22) H(33) 109.5 no
C(23) C(22) H(32) 107.2 no
C(23) C(22) H(33) 107.6 no
H(32) C(22) H(33) 106.5 no
C(22) C(23) H(34) 109.7 no
C(22) C(23) H(35) 113.8 no
C(22) C(23) H(36) 110.2 no
H(34) C(23) H(35) 107.5 no
H(34) C(23) H(36) 106.1 no
H(35) C(23) H(36) 109.3 no
N(2) C(24) C(25) 115.5(4) yes
N(2) C(24) H(37) 107.7 no
N(2) C(24) H(38) 108.9 no
C(25) C(24) H(37) 109.9 no
C(25) C(24) H(38) 110.2 no
H(37) C(24) H(38) 103.8 no
C(24) C(25) C(26) 110.0(5) yes
C(24) C(25) H(39) 109.9 no
C(24) C(25) H(40) 110.8 no
C(26) C(25) H(39) 110.2 no
C(26) C(25) H(40) 109.9 no
H(39) C(25) H(40) 106.0 no
C(25) C(26) C(27) 114.4(6) yes
C(25) C(26) H(41) 110.5 no
C(25) C(26) H(42) 110.3 no
C(27) C(26) H(41) 107.7 no
C(27) C(26) H(42) 107.2 no
H(41) C(26) H(42) 106.5 no
C(26) C(27) H(43) 111.0 no
C(26) C(27) H(44) 110.5 no
C(26) C(27) H(45) 113.9 no
H(43) C(27) H(44) 106.4 no
H(43) C(27) H(45) 107.5 no
H(44) C(27) H(45) 107.2 no
N(3) C(28) C(29) 115.7(5) yes
N(3) C(28) H(46) 109.9 no
N(3) C(28) H(47) 107.6 no
C(29) C(28) H(46) 108.8 no
C(29) C(28) H(47) 109.0 no
H(46) C(28) H(47) 105.4 no
C(28) C(29) C(30) 106.0(6) yes
C(28) C(29) H(48) 110.6 no
C(28) C(29) H(49) 112.0 no
C(30) C(29) H(48) 108.3 no
C(30) C(29) H(49) 107.4 no
H(48) C(29) H(49) 112.3 no
C(29) C(30) C(31) 109.5(7) yes
C(29) C(30) H(50) 110.4 no
C(29) C(30) H(51) 108.2 no
C(31) C(30) H(50) 112.6 no
C(31) C(30) H(51) 111.3 no
H(50) C(30) H(51) 104.6 no
C(30) C(31) H(52) 109.2 no
C(30) C(31) H(53) 105.7 no
C(30) C(31) H(54) 108.1 no
H(52) C(31) H(53) 110.9 no
H(52) C(31) H(54) 116.1 no
H(53) C(31) H(54) 106.4 no
N(3) C(32) C(33) 116.6(5) yes
N(3) C(32) H(55) 110.1 no
N(3) C(32) H(56) 111.3 no
C(33) C(32) H(55) 104.4 no
C(33) C(32) H(56) 105.0 no
H(55) C(32) H(56) 109.0 no
C(32) C(33) C(34) 111.8(6) yes
C(32) C(33) H(57) 108.9 no
C(32) C(33) H(58) 109.2 no
C(34) C(33) H(57) 108.5 no
C(34) C(33) H(58) 109.8 no
H(57) C(33) H(58) 108.6 no
C(33) C(34) C(35) 111.3(7) yes
C(33) C(34) H(59) 110.5 no
C(33) C(34) H(60) 111.4 no
C(35) C(34) H(59) 109.8 no
C(35) C(34) H(60) 108.0 no
H(59) C(34) H(60) 105.7 no
C(34) C(35) H(61) 115.3 no
C(34) C(35) H(62) 112.5 no
C(34) C(35) H(63) 109.0 no
H(61) C(35) H(62) 110.0 no
H(61) C(35) H(63) 104.7 no
H(62) C(35) H(63) 104.5 no
N(3) C(36) C(37) 114.3(4) yes
N(3) C(36) H(64) 110.0 no
N(3) C(36) H(65) 106.0 no
C(37) C(36) H(64) 110.6 no
C(37) C(36) H(65) 106.5 no
H(64) C(36) H(65) 109.1 no
C(36) C(37) C(38) 110.2(5) yes
C(36) C(37) H(66) 112.2 no
C(36) C(37) H(67) 108.5 no
C(38) C(37) H(66) 108.8 no
C(38) C(37) H(67) 108.7 no
H(66) C(37) H(67) 108.2 no
C(37) C(38) C(39) 111.5(5) yes
C(37) C(38) H(68) 107.8 no
C(37) C(38) H(69) 108.6 no
C(39) C(38) H(68) 108.5 no
C(39) C(38) H(69) 112.0 no
H(68) C(38) H(69) 108.1 no
C(38) C(39) H(70) 109.9 no
C(38) C(39) H(71) 113.5 no
C(38) C(39) H(72) 111.9 no
H(70) C(39) H(71) 107.0 no
H(70) C(39) H(72) 105.7 no
H(71) C(39) H(72) 108.5 no
N(3) C(40) C(41) 116.8(5) yes
N(3) C(40) H(73) 108.4 no
N(3) C(40) H(74) 109.4 no
C(41) C(40) H(73) 107.8 no
C(41) C(40) H(74) 108.4 no
H(73) C(40) H(74) 105.5 no
C(40) C(41) C(42) 110.8(6) yes
C(40) C(41) H(75) 107.1 no
C(40) C(41) H(76) 109.4 no
C(42) C(41) H(75) 109.6 no
C(42) C(41) H(76) 112.1 no
H(75) C(41) H(76) 107.8 no
C(41) C(42) C(43) 115.6(7) yes
C(41) C(42) H(77) 107.8 no
C(41) C(42) H(78) 110.3 no
C(43) C(42) H(77) 107.3 no
C(43) C(42) H(78) 107.8 no
H(77) C(42) H(78) 107.7 no
C(42) C(43) H(79) 112.1 no
C(42) C(43) H(80) 111.7 no
C(42) C(43) H(81) 113.7 no
H(79) C(43) H(80) 105.7 no
H(79) C(43) H(81) 107.4 no
H(80) C(43) H(81) 105.7 no
N(4) C(44) C(45) 115.2(6) yes
N(4) C(44) H(82) 110.3 no
N(4) C(44) H(83) 110.6 no
C(45) C(44) H(82) 106.3 no
C(45) C(44) H(83) 107.5 no
H(82) C(44) H(83) 106.6 no
C(44) C(45) C(46) 103.6(7) yes
C(44) C(45) H(84) 110.7 no
C(44) C(45) H(85) 111.6 no
C(46) C(45) H(84) 110.4 no
C(46) C(45) H(85) 112.7 no
H(84) C(45) H(85) 107.9 no
C(45) C(46) C(47) 105(1) yes
C(45) C(46) H(86) 109.0 no
C(45) C(46) H(87) 112.9 no
C(47) C(46) H(86) 106.6 no
C(47) C(46) H(87) 110.4 no
H(86) C(46) H(87) 111.7 no
C(46) C(47) H(88) 106.4 no
C(46) C(47) H(89) 105.5 no
C(46) C(47) H(90) 104.9 no
H(88) C(47) H(89) 114.0 no
H(88) C(47) H(90) 113.1 no
H(89) C(47) H(90) 112.1 no
N(4) C(48) C(49) 116.7(7) yes
N(4) C(48) H(91) 107.2 no
N(4) C(48) H(92) 106.3 no
C(49) C(48) H(91) 109.6 no
C(49) C(48) H(92) 109.9 no
H(91) C(48) H(92) 106.7 no
C(48) C(49) C(50) 113.6(9) yes
C(48) C(49) H(93) 108.8 no
C(48) C(49) H(94) 111.5 no
C(50) C(49) H(93) 104.6 no
C(50) C(49) H(94) 109.4 no
H(93) C(49) H(94) 108.6 no
C(49) C(50) C(51) 111(1) yes
C(49) C(50) H(95) 109.4 no
C(49) C(50) H(96) 113.8 no
C(51) C(50) H(95) 102.6 no
C(51) C(50) H(96) 109.2 no
H(95) C(50) H(96) 109.4 no
C(50) C(51) H(97) 109.2 no
C(50) C(51) H(98) 106.0 no
C(50) C(51) H(99) 109.5 no
H(97) C(51) H(98) 108.1 no
H(97) C(51) H(99) 113.5 no
H(98) C(51) H(99) 110.3 no
N(4) C(52) C(53) 113.8(6) yes
N(4) C(52) H(100) 110.7 no
N(4) C(52) H(101) 110.1 no
C(53) C(52) H(100) 107.1 no
C(53) C(52) H(101) 106.2 no
H(100) C(52) H(101) 108.6 no
C(52) C(53) C(54) 110.3(6) yes
C(52) C(53) H(102) 111.5 no
C(52) C(53) H(103) 109.0 no
C(54) C(53) H(102) 111.6 no
C(54) C(53) H(103) 108.0 no
H(102) C(53) H(103) 106.3 no
C(53) C(54) C(55) 111.9(7) yes
C(53) C(54) H(104) 110.5 no
C(53) C(54) H(105) 107.5 no
C(55) C(54) H(104) 109.6 no
C(55) C(54) H(105) 110.9 no
H(104) C(54) H(105) 106.4 no
C(54) C(55) H(106) 113.6 no
C(54) C(55) H(107) 109.8 no
C(54) C(55) H(108) 110.1 no
H(106) C(55) H(107) 108.8 no
H(106) C(55) H(108) 110.7 no
H(107) C(55) H(108) 103.5 no
N(4) C(56) C(57) 115.3(6) yes
N(4) C(56) H(109) 108.8 no
N(4) C(56) H(110) 105.2 no
C(57) C(56) H(109) 112.3 no
C(57) C(56) H(110) 107.1 no
H(109) C(56) H(110) 107.8 no
C(56) C(57) C(58) 115.3(6) yes
C(56) C(57) H(111) 108.1 no
C(56) C(57) H(112) 110.7 no
C(58) C(57) H(111) 105.3 no
C(58) C(57) H(112) 108.2 no
H(111) C(57) H(112) 109.0 no
C(57) C(58) C(59) 113.8(7) yes
C(57) C(58) H(113) 110.7 no
C(57) C(58) H(114) 112.5 no
C(59) C(58) H(113) 109.1 no
C(59) C(58) H(114) 106.7 no
H(113) C(58) H(114) 103.6 no
C(58) C(59) H(115) 110.9 no
C(58) C(59) H(116) 107.6 no
C(58) C(59) H(117) 112.8 no
H(115) C(59) H(116) 108.5 no
H(115) C(59) H(117) 110.4 no
H(116) C(59) H(117) 106.4 no

loop_
_geom_bond_atom_site_label_1
_geom_bond_atom_site_label_2
_geom_bond_distance
_geom_bond_publ_flag
Re(1) Re(2) 2.6028(4) yes
Re(1) Re(3) 2.5979(3) yes
Re(1) Re(4) 2.5896(3) yes
Re(1) Re(5) 2.5992(3) yes
Re(1) S(1) 2.404(2) yes
Re(1) S(2) 2.408(1) yes
Re(1) S(3) 2.413(2) yes
Re(1) S(4) 2.409(1) yes
Re(1) N(1) 2.254(5) yes
Re(2) Re(3) 2.5987(3) yes
Re(2) Re(4) 2.5923(3) yes
Re(2) Re(6) 2.5955(3) yes
Re(2) Cl(1) 2.440(2) yes
Re(2) S(1) 2.415(2) yes
Re(2) S(3) 2.406(2) yes
Re(2) S(5) 2.400(1) yes
Re(2) S(7) 2.405(1) yes
Re(3) Re(5) 2.5981(3) yes
Re(3) Re(6) 2.6030(3) yes
Re(3) Cl(2) 2.447(1) yes
Re(3) S(3) 2.420(1) yes
Re(3) S(4) 2.414(1) yes
Re(3) S(7) 2.409(1) yes
Re(3) S(8) 2.408(1) yes
Re(4) Re(5) 2.6024(3) yes
Re(4) Re(6) 2.5988(3) yes
Re(4) Cl(3) 2.437(1) yes
Re(4) S(1) 2.411(1) yes
Re(4) S(2) 2.412(1) yes
Re(4) S(5) 2.380(1) yes
Re(4) S(6) 2.415(1) yes
Re(5) Re(6) 2.5930(4) yes
Re(5) Cl(4) 2.431(2) yes
Re(5) S(2) 2.411(1) yes
Re(5) S(4) 2.414(1) yes
Re(5) S(6) 2.405(1) yes
Re(5) S(8) 2.414(1) yes
Re(6) Cl(5) 2.443(2) yes
Re(6) S(5) 2.393(1) yes
Re(6) S(6) 2.415(1) yes
Re(6) S(7) 2.411(1) yes
Re(6) S(8) 2.405(2) yes
N(1) C(1) 1.342(9) yes
N(1) C(5) 1.306(8) yes
N(2) C(12) 1.527(8) yes
N(2) C(16) 1.513(7) yes
N(2) C(20) 1.507(7) yes
N(2) C(24) 1.526(7) yes
N(3) C(28) 1.518(8) yes
N(3) C(32) 1.524(8) yes
N(3) C(36) 1.522(8) yes
N(3) C(40) 1.523(8) yes
N(4) C(44) 1.526(9) yes
N(4) C(48) 1.52(1) yes
N(4) C(52) 1.531(10) yes
N(4) C(56) 1.520(9) yes
C(1) C(2) 1.381(10) yes
C(1) H(1) 0.947 no
C(2) C(3) 1.405(9) yes
C(2) H(2) 0.986 no
C(3) C(4) 1.368(9) yes
C(3) C(6) 1.476(10) yes
C(4) C(5) 1.402(9) yes
C(4) H(3) 0.964 no
C(5) H(4) 0.956 no
C(6) C(7) 1.36(1) yes
C(6) C(11) 1.38(1) yes
C(7) C(8) 1.42(1) yes
C(7) H(5) 0.970 no
C(8) C(9) 1.35(1) yes
C(8) H(6) 1.006 no
C(9) C(10) 1.35(2) yes
C(9) H(7) 0.966 no
C(10) C(11) 1.38(1) yes
C(10) H(8) 1.011 no
C(11) H(9) 1.036 no
C(12) C(13) 1.514(9) yes
C(12) H(10) 0.949 no
C(12) H(11) 0.974 no
C(13) C(14) 1.540(8) yes
C(13) H(12) 0.961 no
C(13) H(13) 0.972 no
C(14) C(15) 1.506(9) yes
C(14) H(14) 0.964 no
C(14) H(15) 0.962 no
C(15) H(16) 0.943 no
C(15) H(17) 0.961 no
C(15) H(18) 0.947 no
C(16) C(17) 1.515(9) yes
C(16) H(19) 0.971 no
C(16) H(20) 0.955 no
C(17) C(18) 1.534(9) yes
C(17) H(21) 0.942 no
C(17) H(22) 0.970 no
C(18) C(19) 1.51(1) yes
C(18) H(23) 0.978 no
C(18) H(24) 0.959 no
C(19) H(25) 0.955 no
C(19) H(26) 0.960 no
C(19) H(27) 0.931 no
C(20) C(21) 1.508(9) yes
C(20) H(28) 0.973 no
C(20) H(29) 0.971 no
C(21) C(22) 1.47(1) yes
C(21) H(30) 0.963 no
C(21) H(31) 0.982 no
C(22) C(23) 1.49(1) yes
C(22) H(32) 0.979 no
C(22) H(33) 0.957 no
C(23) H(34) 0.981 no
C(23) H(35) 0.943 no
C(23) H(36) 0.959 no
C(24) C(25) 1.493(9) yes
C(24) H(37) 0.990 no
C(24) H(38) 0.981 no
C(25) C(26) 1.495(9) yes
C(25) H(39) 0.972 no
C(25) H(40) 0.971 no
C(26) C(27) 1.49(1) yes
C(26) H(41) 0.965 no
C(26) H(42) 0.971 no
C(27) H(43) 0.967 no
C(27) H(44) 0.971 no
C(27) H(45) 0.956 no
C(28) C(29) 1.514(10) yes
C(28) H(46) 0.964 no
C(28) H(47) 0.986 no
C(29) C(30) 1.59(1) yes
C(29) H(48) 0.947 no
C(29) H(49) 0.921 no
C(30) C(31) 1.45(1) yes
C(30) H(50) 0.953 no
C(30) H(51) 1.006 no
C(31) H(52) 0.887 no
C(31) H(53) 0.995 no
C(31) H(54) 0.942 no
C(32) C(33) 1.51(1) yes
C(32) H(55) 0.955 no
C(32) H(56) 0.950 no
C(33) C(34) 1.501(10) yes
C(33) H(57) 0.957 no
C(33) H(58) 0.952 no
C(34) C(35) 1.51(1) yes
C(34) H(59) 0.980 no
C(34) H(60) 0.966 no
C(35) H(61) 0.945 no
C(35) H(62) 0.948 no
C(35) H(63) 1.013 no
C(36) C(37) 1.535(9) yes
C(36) H(64) 0.926 no
C(36) H(65) 0.978 no
C(37) C(38) 1.515(9) yes
C(37) H(66) 0.944 no
C(37) H(67) 0.971 no
C(38) C(39) 1.52(1) yes
C(38) H(68) 0.975 no
C(38) H(69) 0.941 no
C(39) H(70) 0.982 no
C(39) H(71) 0.948 no
C(39) H(72) 0.964 no
C(40) C(41) 1.52(1) yes
C(40) H(73) 0.975 no
C(40) H(74) 0.974 no
C(41) C(42) 1.50(1) yes
C(41) H(75) 0.973 no
C(41) H(76) 0.947 no
C(42) C(43) 1.46(1) yes
C(42) H(77) 0.971 no
C(42) H(78) 0.949 no
C(43) H(79) 0.962 no
C(43) H(80) 0.984 no
C(43) H(81) 0.963 no
C(44) C(45) 1.52(1) yes
C(44) H(82) 0.983 no
C(44) H(83) 0.952 no
C(45) C(46) 1.66(2) yes
C(45) H(84) 0.953 no
C(45) H(85) 0.965 no
C(46) C(47) 1.40(2) yes
C(46) H(86) 0.970 no
C(46) H(87) 0.903 no
C(47) H(88) 0.919 no
C(47) H(89) 0.930 no
C(47) H(90) 0.940 no
C(48) C(49) 1.56(1) yes
C(48) H(91) 0.948 no
C(48) H(92) 0.986 no
C(49) C(50) 1.45(2) yes
C(49) H(93) 0.988 no
C(49) H(94) 0.923 no
C(50) C(51) 1.47(2) yes
C(50) H(95) 0.965 no
C(50) H(96) 0.936 no
C(51) H(97) 0.941 no
C(51) H(98) 0.976 no
C(51) H(99) 0.914 no
C(52) C(53) 1.52(1) yes
C(52) H(100) 0.960 no
C(52) H(101) 0.951 no
C(53) C(54) 1.51(1) yes
C(53) H(102) 0.948 no
C(53) H(103) 0.991 no
C(54) C(55) 1.52(1) yes
C(54) H(104) 0.957 no
C(54) H(105) 0.980 no
C(55) H(106) 0.908 no
C(55) H(107) 0.998 no
C(55) H(108) 0.977 no
C(56) C(57) 1.56(1) yes
C(56) H(109) 0.914 no
C(56) H(110) 1.005 no
C(57) C(58) 1.47(1) yes
C(57) H(111) 0.981 no
C(57) H(112) 0.923 no
C(58) C(59) 1.53(1) yes
C(58) H(113) 0.983 no
C(58) H(114) 0.991 no
C(59) H(115) 0.931 no
C(59) H(116) 0.980 no
C(59) H(117) 0.958 no

loop_
_geom_contact_atom_site_label_1
_geom_contact_atom_site_label_2
_geom_contact_distance
_geom_contact_site_symmetry_2
Re(1) Re(2) 2.6028(4) .
Re(1) Re(3) 2.5979(3) .
Re(1) Re(4) 2.5896(3) .
Re(1) Re(5) 2.5992(3) .
Re(2) Re(3) 2.5987(3) .
Re(2) Re(4) 2.5923(3) .
Re(2) Re(6) 2.5955(3) .
Re(3) Re(5) 2.5981(3) .
Re(3) Re(6) 2.6030(3) .
Re(4) Re(5) 2.6024(3) .
Re(4) Re(6) 2.5988(3) .
Re(5) Re(6) 2.5930(4) .
Cl(3) C(20) 3.552(6) 4_556
Cl(3) C(28) 3.585(6) 4_556
S(5) C(44) 3.228(7) 2_564
S(5) C(56) 3.535(8) 2_564
C(1) C(31) 3.48(1) 4_556
C(5) C(35) 3.55(1) 4_656
